data_4066255
loop_
_publ_author_name
'Ananikov, Valentine P.'
'Gayduk, Konstantin A.'
'Starikova, Zoya A.'
'Beletskaya, Irina P.'

_publ_section_title
;
 Ni(acac)2/Phosphine as an Excellent Precursor of Nickel(0) for Catalytic
 Systems&#x2020;
;
_journal_issue 21
_journal_name_full Organometallics
_journal_page_first 5098
_journal_paper_doi 10.1021/om1003732
_journal_volume 29
_journal_year 2010
_chemical_formula_moiety 'C26 H36 Ni O4 P2'
_chemical_formula_sum 'C26 H36 Ni O4 P2'
_chemical_formula_weight 533.20
_chemical_name_systematic
; 
 ? 
;
_space_group_IT_number 2
_symmetry_cell_setting triclinic
_symmetry_space_group_name_Hall '-P 1'
_symmetry_space_group_name_H-M 'P -1'
_atom_sites_solution_hydrogens geom
_atom_sites_solution_primary direct
_atom_sites_solution_secondary difmap
_audit_creation_method SHELXL-97
_cell_angle_alpha 65.472(2)
_cell_angle_beta 79.661(3)
_cell_angle_gamma 75.752(3)
_cell_formula_units_Z 1
_cell_length_a 8.4311(13)
_cell_length_b 8.9550(14)
_cell_length_c 10.1684(16)
_cell_measurement_reflns_used 346
_cell_measurement_temperature 120(2)
_cell_measurement_theta_max 27
_cell_measurement_theta_min 3
_cell_volume 674.35(18)
_computing_cell_refinement 'SAINTPlus (Bruker, 1998a)'
_computing_data_collection 'SMART (Bruker, 1998b)'
_computing_data_reduction 'SAINTPlus (Bruker, 1998a)'
_computing_molecular_graphics 'SHELXTL ver. 5.1 (Sheldrick, 1998b)'
_computing_publication_material 'SHELXTL ver. 5.1 (Sheldrick, 1998b)'
_computing_structure_refinement 'SHELXTL ver. 5.1 (Sheldrick, 1998b)'
_computing_structure_solution 'SHELXTL ver. 5.1 (Sheldrick, 1998b)'
_diffrn_ambient_temperature 120(2)
_diffrn_measured_fraction_theta_full 0.985
_diffrn_measured_fraction_theta_max 0.985
_diffrn_measurement_device_type 'Bruker SMART 1000 CCD area detector'
_diffrn_measurement_method 'phi and omega scans'
_diffrn_radiation_monochromator graphite
_diffrn_radiation_source 'fine-focus sealed tube'
_diffrn_radiation_type MoK\a
_diffrn_radiation_wavelength 0.71073
_diffrn_reflns_av_R_equivalents 0.0190
_diffrn_reflns_av_sigmaI/netI 0.0167
_diffrn_reflns_limit_h_max 10
_diffrn_reflns_limit_h_min -10
_diffrn_reflns_limit_k_max 11
_diffrn_reflns_limit_k_min -11
_diffrn_reflns_limit_l_max 12
_diffrn_reflns_limit_l_min -12
_diffrn_reflns_number 6312
_diffrn_reflns_theta_full 27.00
_diffrn_reflns_theta_max 27.00
_diffrn_reflns_theta_min 2.21
_exptl_absorpt_coefficient_mu 0.866
_exptl_absorpt_correction_T_max 0.7706
_exptl_absorpt_correction_T_min 0.6007
_exptl_absorpt_correction_type multi-scan
_exptl_absorpt_process_details 'SADABS (Sheldrick, 1998a)'
_exptl_crystal_colour violet
_exptl_crystal_density_diffrn 1.313
_exptl_crystal_description plate
_exptl_crystal_F_000 282
_exptl_crystal_size_max 0.60
_exptl_crystal_size_mid 0.50
_exptl_crystal_size_min 0.30
_refine_diff_density_max 0.553
_refine_diff_density_min -0.467
_refine_diff_density_rms 0.068
_refine_ls_extinction_method none
_refine_ls_goodness_of_fit_ref 1.016
_refine_ls_hydrogen_treatment constr
_refine_ls_matrix_type full
_refine_ls_number_parameters 151
_refine_ls_number_reflns 2905
_refine_ls_number_restraints 0
_refine_ls_restrained_S_all 1.016
_refine_ls_R_factor_all 0.0334
_refine_ls_R_factor_gt 0.0327
_refine_ls_shift/su_max 0.004
_refine_ls_shift/su_mean 0.000
_refine_ls_structure_factor_coef Fsqd
_refine_ls_weighting_details 'calc w=1/[\s^2^(Fo^2^)+(0.0586P)^2^+0.3886P] where P=(Fo^2^+2Fc^2^)/3'
_refine_ls_weighting_scheme calc
_refine_ls_wR_factor_gt 0.0882
_refine_ls_wR_factor_ref 0.0888
_reflns_number_gt 2801
_reflns_number_total 2905
_reflns_threshold_expression I>2\s(I)
_cod_data_source_file om1003732_si_003.cif
_cod_data_source_block 1a
_cod_depositor_comments
;
The following automatic conversions were performed:

'_symmetry_cell_setting' value 'Triclinic' changed to 'triclinic'
according to /home/saulius/struct/CIF-dictionaries/cif_core.dic
dictionary named 'cif_core.dic' version 2.4.1 from 2010-06-29.

Automatic conversion script
Id: cif_fix_values 1715 2011-07-08 13:25:40Z adriana 
;
_cod_database_code 4066255

loop_
_symmetry_equiv_pos_as_xyz
'x, y, z'
'-x, -y, -z'

loop_
_atom_site_label
_atom_site_type_symbol
_atom_site_fract_x
_atom_site_fract_y
_atom_site_fract_z
_atom_site_U_iso_or_equiv
_atom_site_adp_type
_atom_site_occupancy
_atom_site_symmetry_multiplicity
_atom_site_calc_flag
_atom_site_refinement_flags
Ni1 Ni 0.5000 0.0000 0.0000 0.01523(10) Uani 1 2 d S
P1 P 0.32345(5) 0.22860(5) 0.05856(4) 0.01713(12) Uani 1 1 d .
O1 O 0.67423(14) 0.14684(14) -0.08237(12) 0.0200(2) Uani 1 1 d .
O2 O 0.40982(14) 0.09587(15) -0.19668(12) 0.0209(2) Uani 1 1 d .
C1 C 0.70241(19) 0.23609(19) -0.21475(18) 0.0195(3) Uani 1 1 d .
C2 C 0.6093(2) 0.2655(2) -0.32805(18) 0.0230(3) Uani 1 1 d .
H2A H 0.6432 0.3374 -0.4229 0.028 Uiso 1 1 calc R
C3 C 0.4704(2) 0.1975(2) -0.31253(17) 0.0208(3) Uani 1 1 d .
C4 C 0.3810(3) 0.2478(3) -0.4458(2) 0.0338(4) Uani 1 1 d .
H4A H 0.2877 0.1906 -0.4192 0.051 Uiso 1 1 calc R
H4B H 0.4564 0.2163 -0.5194 0.051 Uiso 1 1 calc R
H4C H 0.3410 0.3691 -0.4850 0.051 Uiso 1 1 calc R
C5 C 0.8522(2) 0.3162(2) -0.2526(2) 0.0261(3) Uani 1 1 d .
H5A H 0.9056 0.2846 -0.1643 0.039 Uiso 1 1 calc R
H5B H 0.8183 0.4381 -0.2965 0.039 Uiso 1 1 calc R
H5C H 0.9294 0.2778 -0.3216 0.039 Uiso 1 1 calc R
C6 C 0.4360(2) 0.3054(2) 0.1471(2) 0.0266(4) Uani 1 1 d .
H6A H 0.3636 0.3970 0.1699 0.040 Uiso 1 1 calc R
H6B H 0.5307 0.3460 0.0820 0.040 Uiso 1 1 calc R
H6C H 0.4743 0.2144 0.2369 0.040 Uiso 1 1 calc R
C7 C 0.2554(2) 0.4147(2) -0.0999(2) 0.0265(4) Uani 1 1 d .
H7A H 0.1854 0.5007 -0.0682 0.040 Uiso 1 1 calc R
H7B H 0.1930 0.3858 -0.1557 0.040 Uiso 1 1 calc R
H7C H 0.3513 0.4574 -0.1610 0.040 Uiso 1 1 calc R
C8 C 0.13174(19) 0.19896(19) 0.17278(18) 0.0189(3) Uani 1 1 d .
C9 C 0.0187(2) 0.1388(2) 0.13086(19) 0.0226(3) Uani 1 1 d .
H9A H 0.0441 0.1158 0.0454 0.027 Uiso 1 1 calc R
C10 C -0.1300(2) 0.1125(2) 0.2128(2) 0.0275(4) Uani 1 1 d .
H10A H -0.2063 0.0732 0.1828 0.033 Uiso 1 1 calc R
C11 C -0.1667(2) 0.1438(2) 0.3387(2) 0.0306(4) Uani 1 1 d .
H11A H -0.2682 0.1256 0.3950 0.037 Uiso 1 1 calc R
C12 C -0.0553(2) 0.2015(3) 0.3827(2) 0.0304(4) Uani 1 1 d .
H12A H -0.0803 0.2220 0.4693 0.036 Uiso 1 1 calc R
C13 C 0.0928(2) 0.2293(2) 0.29961(19) 0.0244(3) Uani 1 1 d .
H13A H 0.1684 0.2694 0.3298 0.029 Uiso 1 1 calc R

loop_
_atom_site_aniso_label
_atom_site_aniso_U_11
_atom_site_aniso_U_22
_atom_site_aniso_U_33
_atom_site_aniso_U_23
_atom_site_aniso_U_13
_atom_site_aniso_U_12
Ni1 0.01576(16) 0.01594(15) 0.01457(15) -0.00568(11) -0.00262(10) -0.00360(10)
P1 0.0156(2) 0.0173(2) 0.0200(2) -0.00866(16) -0.00249(15) -0.00248(15)
O1 0.0207(6) 0.0213(5) 0.0190(5) -0.0076(4) -0.0016(4) -0.0064(4)
O2 0.0230(6) 0.0220(6) 0.0185(5) -0.0059(4) -0.0054(4) -0.0068(4)
C1 0.0190(7) 0.0174(7) 0.0229(8) -0.0093(6) 0.0005(6) -0.0038(6)
C2 0.0243(8) 0.0225(8) 0.0188(7) -0.0051(6) -0.0006(6) -0.0050(6)
C3 0.0249(8) 0.0196(7) 0.0178(7) -0.0071(6) -0.0042(6) -0.0026(6)
C4 0.0419(11) 0.0378(10) 0.0202(8) -0.0033(7) -0.0108(8) -0.0135(8)
C5 0.0221(8) 0.0243(8) 0.0302(9) -0.0079(7) 0.0006(7) -0.0083(6)
C6 0.0204(8) 0.0310(9) 0.0376(10) -0.0215(8) -0.0023(7) -0.0067(7)
C7 0.0272(9) 0.0201(8) 0.0263(8) -0.0052(7) -0.0024(7) -0.0009(6)
C8 0.0159(7) 0.0174(7) 0.0227(8) -0.0073(6) -0.0045(6) -0.0009(5)
C9 0.0198(7) 0.0212(7) 0.0291(8) -0.0118(7) -0.0062(6) -0.0014(6)
C10 0.0187(8) 0.0226(8) 0.0406(10) -0.0099(7) -0.0071(7) -0.0037(6)
C11 0.0207(8) 0.0285(9) 0.0348(10) -0.0061(8) 0.0017(7) -0.0053(7)
C12 0.0275(9) 0.0377(10) 0.0227(8) -0.0109(7) 0.0008(7) -0.0043(7)
C13 0.0220(8) 0.0287(8) 0.0232(8) -0.0104(7) -0.0048(6) -0.0038(6)

loop_
_atom_type_symbol
_atom_type_description
_atom_type_scat_dispersion_real
_atom_type_scat_dispersion_imag
_atom_type_scat_source
C C 0.0033 0.0016 'International Tables Vol C Tables 4.2.6.8 and 6.1.1.4'
H H 0.0000 0.0000 'International Tables Vol C Tables 4.2.6.8 and 6.1.1.4'
P P 0.1023 0.0942 'International Tables Vol C Tables 4.2.6.8 and 6.1.1.4'
Ni Ni 0.3393 1.1124 'International Tables Vol C Tables 4.2.6.8 and 6.1.1.4'
O O 0.0106 0.0060 'International Tables Vol C Tables 4.2.6.8 and 6.1.1.4'

loop_
_geom_angle_atom_site_label_1
_geom_angle_atom_site_label_2
_geom_angle_atom_site_label_3
_geom_angle
_geom_angle_site_symmetry_1
_geom_angle_site_symmetry_3
O2 Ni1 O2 180.00(3) . 2_655
O2 Ni1 O1 90.71(5) . .
O2 Ni1 O1 89.29(5) 2_655 .
O2 Ni1 O1 89.29(5) . 2_655
O2 Ni1 O1 90.71(5) 2_655 2_655
O1 Ni1 O1 180.00(6) . 2_655
O2 Ni1 P1 89.61(4) . 2_655
O2 Ni1 P1 90.39(4) 2_655 2_655
O1 Ni1 P1 92.97(4) . 2_655
O1 Ni1 P1 87.03(4) 2_655 2_655
O2 Ni1 P1 90.39(4) . .
O2 Ni1 P1 89.61(4) 2_655 .
O1 Ni1 P1 87.03(4) . .
O1 Ni1 P1 92.97(4) 2_655 .
P1 Ni1 P1 180.000(17) 2_655 .
C8 P1 C6 104.62(8) . .
C8 P1 C7 101.87(8) . .
C6 P1 C7 103.22(9) . .
C8 P1 Ni1 120.82(5) . .
C6 P1 Ni1 110.42(6) . .
C7 P1 Ni1 114.07(6) . .
C1 O1 Ni1 125.26(10) . .
C3 O2 Ni1 125.48(10) . .
O1 C1 C2 126.07(15) . .
O1 C1 C5 115.78(14) . .
C2 C1 C5 118.14(15) . .
C3 C2 C1 125.46(15) . .
C3 C2 H2A 117.3 . .
C1 C2 H2A 117.3 . .
O2 C3 C2 126.54(15) . .
O2 C3 C4 115.08(15) . .
C2 C3 C4 118.39(15) . .
C3 C4 H4A 109.5 . .
C3 C4 H4B 109.5 . .
H4A C4 H4B 109.5 . .
C3 C4 H4C 109.5 . .
H4A C4 H4C 109.5 . .
H4B C4 H4C 109.5 . .
C1 C5 H5A 109.5 . .
C1 C5 H5B 109.5 . .
H5A C5 H5B 109.5 . .
C1 C5 H5C 109.5 . .
H5A C5 H5C 109.5 . .
H5B C5 H5C 109.5 . .
P1 C6 H6A 109.5 . .
P1 C6 H6B 109.5 . .
H6A C6 H6B 109.5 . .
P1 C6 H6C 109.5 . .
H6A C6 H6C 109.5 . .
H6B C6 H6C 109.5 . .
P1 C7 H7A 109.5 . .
P1 C7 H7B 109.5 . .
H7A C7 H7B 109.5 . .
P1 C7 H7C 109.5 . .
H7A C7 H7C 109.5 . .
H7B C7 H7C 109.5 . .
C13 C8 C9 118.58(15) . .
C13 C8 P1 123.96(12) . .
C9 C8 P1 117.45(12) . .
C10 C9 C8 120.76(16) . .
C10 C9 H9A 119.6 . .
C8 C9 H9A 119.6 . .
C11 C10 C9 119.78(16) . .
C11 C10 H10A 120.1 . .
C9 C10 H10A 120.1 . .
C12 C11 C10 120.21(17) . .
C12 C11 H11A 119.9 . .
C10 C11 H11A 119.9 . .
C11 C12 C13 119.86(18) . .
C11 C12 H12A 120.1 . .
C13 C12 H12A 120.1 . .
C12 C13 C8 120.80(16) . .
C12 C13 H13A 119.6 . .
C8 C13 H13A 119.6 . .

loop_
_geom_bond_atom_site_label_1
_geom_bond_atom_site_label_2
_geom_bond_distance
_geom_bond_site_symmetry_2
Ni1 O2 2.0282(11) .
Ni1 O2 2.0282(11) 2_655
Ni1 O1 2.0453(11) .
Ni1 O1 2.0453(11) 2_655
Ni1 P1 2.4403(5) 2_655
Ni1 P1 2.4403(5) .
P1 C8 1.8202(17) .
P1 C6 1.8237(17) .
P1 C7 1.8262(18) .
O1 C1 1.262(2) .
O2 C3 1.264(2) .
C1 C2 1.409(2) .
C1 C5 1.516(2) .
C2 C3 1.404(2) .
C2 H2A 0.9500 .
C3 C4 1.517(2) .
C4 H4A 0.9800 .
C4 H4B 0.9800 .
C4 H4C 0.9800 .
C5 H5A 0.9800 .
C5 H5B 0.9800 .
C5 H5C 0.9800 .
C6 H6A 0.9800 .
C6 H6B 0.9800 .
C6 H6C 0.9800 .
C7 H7A 0.9800 .
C7 H7B 0.9800 .
C7 H7C 0.9800 .
C8 C13 1.393(2) .
C8 C9 1.404(2) .
C9 C10 1.388(3) .
C9 H9A 0.9500 .
C10 C11 1.388(3) .
C10 H10A 0.9500 .
C11 C12 1.390(3) .
C11 H11A 0.9500 .
C12 C13 1.391(3) .
C12 H12A 0.9500 .
C13 H13A 0.9500 .

loop_
_geom_torsion_atom_site_label_1
_geom_torsion_atom_site_label_2
_geom_torsion_atom_site_label_3
_geom_torsion_atom_site_label_4
_geom_torsion
_geom_torsion_site_symmetry_1
O2 Ni1 P1 C8 99.90(7) .
O2 Ni1 P1 C8 -80.10(7) 2_655
O1 Ni1 P1 C8 -169.41(7) .
O1 Ni1 P1 C8 10.59(7) 2_655
O2 Ni1 P1 C6 -137.71(8) .
O2 Ni1 P1 C6 42.29(8) 2_655
O1 Ni1 P1 C6 -47.02(8) .
O1 Ni1 P1 C6 132.98(8) 2_655
O2 Ni1 P1 C7 -22.02(7) .
O2 Ni1 P1 C7 157.98(7) 2_655
O1 Ni1 P1 C7 68.68(7) .
O1 Ni1 P1 C7 -111.32(7) 2_655
O2 Ni1 O1 C1 -7.56(13) .
O2 Ni1 O1 C1 172.44(13) 2_655
P1 Ni1 O1 C1 82.09(12) 2_655
P1 Ni1 O1 C1 -97.91(12) .
O1 Ni1 O2 C3 4.56(13) .
O1 Ni1 O2 C3 -175.44(13) 2_655
P1 Ni1 O2 C3 -88.40(13) 2_655
P1 Ni1 O2 C3 91.60(13) .
Ni1 O1 C1 C2 7.2(2) .
Ni1 O1 C1 C5 -172.18(11) .
O1 C1 C2 C3 -1.2(3) .
C5 C1 C2 C3 178.13(16) .
Ni1 O2 C3 C2 -0.9(2) .
Ni1 O2 C3 C4 178.98(12) .
C1 C2 C3 O2 -2.3(3) .
C1 C2 C3 C4 177.76(17) .
C6 P1 C8 C13 -1.01(17) .
C7 P1 C8 C13 -108.24(15) .
Ni1 P1 C8 C13 124.13(13) .
C6 P1 C8 C9 -179.72(13) .
C7 P1 C8 C9 73.04(14) .
Ni1 P1 C8 C9 -54.59(14) .
C13 C8 C9 C10 1.0(2) .
P1 C8 C9 C10 179.78(13) .
C8 C9 C10 C11 -0.9(3) .
C9 C10 C11 C12 0.1(3) .
C10 C11 C12 C13 0.5(3) .
C11 C12 C13 C8 -0.4(3) .
C9 C8 C13 C12 -0.4(3) .
P1 C8 C13 C12 -179.08(14) .
